data_4304878
loop_
_publ_author_name
'Daniel Rios'
'David M. Pham'
'James C. Fettinger'
'Marilyn M. Olmstead'
'Alan L. Balch'

_publ_section_title
;
Blue or Green Glowing Crystals of the Cation [Au{C(NHMe)2}2]+. Structural
Effects of Anions, Hydrogen Bonding, and Solvate Molecules on the
Luminescence of a Two-Coordinate Gold(I) Carbene Complex
;
_journal_name_full 'Inorganic Chemistry'
_journal_page_first 3442
_journal_page_last 3451
_journal_paper_doi 10.1021/ic702481v
_journal_volume 47
_journal_year 2008
_chemical_formula_moiety 'C6 H16 Au N4, F6 Sb'
_chemical_formula_sum 'C6 H16 Au F6 N4 Sb'
_chemical_formula_weight 576.94
_chemical_name_common '[Au{c(NHCH3)2}2]SbF6'
_chemical_name_systematic
; 
 ? 
;
_space_group_IT_number 14
_symmetry_cell_setting monoclinic
_symmetry_space_group_name_Hall '-P 2ybc'
_symmetry_space_group_name_H-M 'P 1 21/c 1'
_atom_sites_solution_hydrogens geom
_atom_sites_solution_primary direct
_atom_sites_solution_secondary difmap
_audit_creation_method SHELXL-97
_cell_angle_alpha 90.00
_cell_angle_beta 94.552(3)
_cell_angle_gamma 90.00
_cell_formula_units_Z 4
_cell_length_a 10.125(2)
_cell_length_b 6.8885(15)
_cell_length_c 20.667(5)
_cell_measurement_reflns_used 8231
_cell_measurement_temperature 90(2)
_cell_measurement_theta_max 27.5
_cell_measurement_theta_min 2.7
_cell_volume 1436.9(5)
_computing_cell_refinement SAINT
_computing_data_collection 'Apex2 (Bruker, 2007)'
_computing_data_reduction 'SAINT (Bruker, 2007)'
_computing_molecular_graphics 'SHELXTL 5.1, XP (Sheldrick, 1994)'
_computing_publication_material SHELXS-97
_computing_structure_refinement 'SHELXL-97 (Sheldrick, 1997)'
_computing_structure_solution 'SHELXS-97 (Sheldrick, 1990)'
_diffrn_ambient_temperature 90(2)
_diffrn_detector_area_resol_mean 8.3
_diffrn_measured_fraction_theta_full 0.999
_diffrn_measured_fraction_theta_max 0.999
_diffrn_measurement_device_type 'Bruker SMART 1000'
_diffrn_measurement_method \w
_diffrn_radiation_monochromator graphite
_diffrn_radiation_source 'fine-focus sealed tube'
_diffrn_radiation_type MoK\a
_diffrn_radiation_wavelength 0.71073
_diffrn_reflns_av_R_equivalents 0.052
_diffrn_reflns_av_sigmaI/netI 0.039
_diffrn_reflns_limit_h_max 13
_diffrn_reflns_limit_h_min -13
_diffrn_reflns_limit_k_max 8
_diffrn_reflns_limit_k_min -8
_diffrn_reflns_limit_l_max 26
_diffrn_reflns_limit_l_min -26
_diffrn_reflns_number 17082
_diffrn_reflns_theta_full 27.48
_diffrn_reflns_theta_max 27.48
_diffrn_reflns_theta_min 2.71
_diffrn_standards_number 0
_exptl_absorpt_coefficient_mu 12.134
_exptl_absorpt_correction_T_max 0.4829
_exptl_absorpt_correction_T_min 0.1776
_exptl_absorpt_correction_type multi-scan
_exptl_absorpt_process_details 'TWINABS (Sheldrick, 2007)'
_exptl_crystal_colour colorless
_exptl_crystal_density_diffrn 2.667
_exptl_crystal_density_method 'not measured'
_exptl_crystal_description needle
_exptl_crystal_F_000 1056
_exptl_crystal_size_max 0.19
_exptl_crystal_size_mid 0.07
_exptl_crystal_size_min 0.06
_refine_diff_density_max 7.729
_refine_diff_density_min -2.956
_refine_diff_density_rms 0.452
_refine_ls_extinction_method none
_refine_ls_goodness_of_fit_ref 1.169
_refine_ls_hydrogen_treatment constr
_refine_ls_matrix_type full
_refine_ls_number_parameters 164
_refine_ls_number_reflns 3275
_refine_ls_number_restraints 0
_refine_ls_restrained_S_all 1.169
_refine_ls_R_factor_all 0.0518
_refine_ls_R_factor_gt 0.0485
_refine_ls_shift/su_max 0.001
_refine_ls_shift/su_mean 0.000
_refine_ls_structure_factor_coef Fsqd
_refine_ls_weighting_details 'calc w=1/[\s^2^(Fo^2^)+(0.0888P)^2^+2.2543P] where P=(Fo^2^+2Fc^2^)/3'
_refine_ls_weighting_scheme calc
_refine_ls_wR_factor_gt 0.1313
_refine_ls_wR_factor_ref 0.1336
_reflns_number_gt 2980
_reflns_number_total 3275
_reflns_threshold_expression >2sigma(I)
_cod_data_source_file ic702481v-file007.cif
_cod_data_source_block dr91b
_cod_depositor_comments
;
The following automatic conversions were performed:
'_symmetry_cell_setting' value 'Monoclinic' changed to 'monoclinic'
according to '/home/saulius/struct/CIF-dictionaries/cif_core.dic'
dictionary named 'cif_core.dic' version 2.4.1 from
2010-06-29.

'_exptl_absorpt_correction_type' value 'Multi-scan' changed
to 'multi-scan' according to
'/home/saulius/struct/CIF-dictionaries/cif_core.dic' dictionary named
'cif_core.dic' version 2.4.1 from 2010-06-29.

Automatic conversion script
Id: cif_fix_enum 1527 2010-12-29 10:47:43Z saulius 
;
_cod_original_sg_symbol_H-M 'P 21/c'
_cod_database_code 4304878

loop_
_symmetry_equiv_pos_as_xyz
'x, y, z'
'-x, y+1/2, -z+1/2'
'-x, -y, -z'
'x, -y-1/2, z-1/2'

loop_
_atom_site_label
_atom_site_type_symbol
_atom_site_fract_x
_atom_site_fract_y
_atom_site_fract_z
_atom_site_U_iso_or_equiv
_atom_site_adp_type
_atom_site_occupancy
_atom_site_symmetry_multiplicity
_atom_site_calc_flag
_atom_site_refinement_flags
_atom_site_disorder_assembly
_atom_site_disorder_group
Au1 Au 0.52072(3) 0.24818(3) 0.487424(13) 0.01512(14) Uani 1 1 d . . .
N1 N 0.4111(7) 0.1767(10) 0.3544(3) 0.0214(13) Uani 1 1 d . . .
H1A H 0.4947 0.1955 0.3473 0.026 Uiso 1 1 calc R . .
N2 N 0.2512(6) 0.1599(9) 0.4255(3) 0.0179(12) Uani 1 1 d . . .
H2A H 0.1938 0.1379 0.3921 0.021 Uiso 1 1 calc R . .
N3 N 0.7926(7) 0.3312(9) 0.5402(3) 0.0188(13) Uani 1 1 d . . .
H3A H 0.8059 0.3174 0.4989 0.023 Uiso 1 1 calc R . .
N4 N 0.6487(7) 0.3307(10) 0.6193(3) 0.0209(13) Uani 1 1 d . . .
H4A H 0.7170 0.3525 0.6474 0.025 Uiso 1 1 calc R . .
C1 C 0.3186(8) 0.1338(13) 0.2984(4) 0.0249(17) Uani 1 1 d . . .
H1B H 0.3665 0.1306 0.2591 0.037 Uiso 1 1 calc R . .
H1C H 0.2502 0.2346 0.2941 0.037 Uiso 1 1 calc R . .
H1D H 0.2769 0.0074 0.3045 0.037 Uiso 1 1 calc R . .
C2 C 0.3789(8) 0.1894(11) 0.4150(4) 0.0188(14) Uani 1 1 d . . .
C3 C 0.2043(8) 0.1631(12) 0.4900(4) 0.0245(17) Uani 1 1 d . . .
H3B H 0.1086 0.1391 0.4870 0.037 Uiso 1 1 calc R . .
H3C H 0.2229 0.2903 0.5099 0.037 Uiso 1 1 calc R . .
H3D H 0.2497 0.0620 0.5167 0.037 Uiso 1 1 calc R . .
C4 C 0.9077(8) 0.3750(12) 0.5851(4) 0.0227(16) Uani 1 1 d . . .
H4B H 0.9876 0.3773 0.5613 0.034 Uiso 1 1 calc R . .
H4C H 0.9168 0.2750 0.6189 0.034 Uiso 1 1 calc R . .
H4D H 0.8957 0.5020 0.6052 0.034 Uiso 1 1 calc R . .
C5 C 0.6694(8) 0.3109(11) 0.5571(4) 0.0185(14) Uani 1 1 d . . .
C6 C 0.5174(9) 0.3178(14) 0.6431(4) 0.0276(18) Uani 1 1 d . . .
H6A H 0.5245 0.3334 0.6904 0.041 Uiso 1 1 calc R . .
H6B H 0.4785 0.1909 0.6317 0.041 Uiso 1 1 calc R . .
H6C H 0.4608 0.4206 0.6233 0.041 Uiso 1 1 calc R . .
Sb1 Sb 0.15627(4) 0.66679(7) 0.17717(2) 0.01445(16) Uani 1 1 d . A 1
F1 F 0.0874(5) 0.9079(7) 0.2039(2) 0.0270(10) Uani 1 1 d . A 1
F2 F 0.1788(8) 0.5857(12) 0.2639(3) 0.060(2) Uani 1 1 d . A 1
F3 F 0.3260(6) 0.7753(10) 0.1874(5) 0.057(2) Uani 1 1 d . A 1
F4 F 0.1355(10) 0.7585(9) 0.0918(3) 0.060(3) Uani 1 1 d . A 1
F5 F -0.0168(5) 0.5637(12) 0.1634(4) 0.062(2) Uani 1 1 d . A 1
F6 F 0.2336(5) 0.4386(7) 0.1469(2) 0.0309(11) Uani 1 1 d . A 1

loop_
_atom_site_aniso_label
_atom_site_aniso_U_11
_atom_site_aniso_U_22
_atom_site_aniso_U_33
_atom_site_aniso_U_23
_atom_site_aniso_U_13
_atom_site_aniso_U_12
Au1 0.0157(2) 0.0135(2) 0.0168(2) 0.00015(8) 0.00532(13) 0.00065(8)
N1 0.019(3) 0.018(3) 0.028(3) -0.001(3) 0.006(3) -0.004(3)
N2 0.015(3) 0.015(3) 0.023(3) 0.000(2) 0.004(2) 0.002(2)
N4 0.023(3) 0.020(3) 0.021(3) 0.002(3) 0.007(3) 0.004(3)
N3 0.025(3) 0.019(3) 0.013(3) 0.000(2) 0.005(2) -0.002(3)
C1 0.027(4) 0.030(4) 0.018(4) -0.001(3) 0.005(3) -0.003(3)
C2 0.022(4) 0.012(4) 0.022(4) -0.005(3) 0.001(3) -0.002(3)
C3 0.017(3) 0.025(4) 0.033(4) 0.008(3) 0.011(3) 0.003(3)
C4 0.020(4) 0.024(4) 0.024(4) -0.001(3) 0.002(3) -0.001(3)
C5 0.028(4) 0.010(4) 0.018(3) -0.006(3) 0.003(3) -0.003(3)
C6 0.028(4) 0.035(5) 0.021(4) 0.001(4) 0.012(3) 0.008(4)
Sb1 0.0123(2) 0.0187(3) 0.0128(2) -0.00106(17) 0.00382(17) 0.00200(17)
F1 0.026(2) 0.027(2) 0.028(2) -0.014(2) 0.0017(18) 0.015(2)
F2 0.100(6) 0.061(4) 0.018(3) 0.005(3) -0.001(3) 0.033(4)
F3 0.019(3) 0.049(4) 0.106(7) -0.035(4) 0.027(4) -0.017(2)
F4 0.110(7) 0.058(5) 0.018(3) 0.018(2) 0.031(4) 0.047(4)
F5 0.021(3) 0.067(5) 0.095(5) -0.039(4) -0.002(3) -0.008(3)
F6 0.039(3) 0.021(2) 0.034(3) -0.006(2) 0.009(2) 0.012(2)

loop_
_atom_type_symbol
_atom_type_description
_atom_type_scat_dispersion_real
_atom_type_scat_dispersion_imag
_atom_type_scat_source
C C 0.0033 0.0016 'International Tables Vol C Tables 4.2.6.8 and 6.1.1.4'
H H 0.0000 0.0000 'International Tables Vol C Tables 4.2.6.8 and 6.1.1.4'
N N 0.0061 0.0033 'International Tables Vol C Tables 4.2.6.8 and 6.1.1.4'
F F 0.0171 0.0103 'International Tables Vol C Tables 4.2.6.8 and 6.1.1.4'
Sb Sb -0.5866 1.5461 'International Tables Vol C Tables 4.2.6.8 and 6.1.1.4'
Au Au -2.0133 8.8022 'International Tables Vol C Tables 4.2.6.8 and 6.1.1.4'

loop_
_geom_angle_atom_site_label_1
_geom_angle_atom_site_label_2
_geom_angle_atom_site_label_3
_geom_angle
_geom_angle_site_symmetry_1
_geom_angle_site_symmetry_3
_geom_angle_publ_flag
C2 Au1 C5 177.3(3) . . ?
C2 Au1 Au1 80.1(2) . 3_656 ?
C5 Au1 Au1 101.1(2) . 3_656 ?
C2 Au1 Au1 102.6(2) . 3_666 ?
C5 Au1 Au1 77.2(2) . 3_666 ?
Au1 Au1 Au1 157.231(19) 3_656 3_666 ?
C2 N2 C3 122.4(7) . . ?
C2 N2 H2A 118.8 . . ?
C3 N2 H2A 118.8 . . ?
C2 N1 C1 125.0(7) . . ?
C2 N1 H1A 117.5 . . ?
C1 N1 H1A 117.5 . . ?
C5 N4 C6 122.7(7) . . ?
C5 N4 H4A 118.6 . . ?
C6 N4 H4A 118.6 . . ?
C5 N3 C4 124.9(6) . . ?
C5 N3 H3A 117.6 . . ?
C4 N3 H3A 117.6 . . ?
N1 C1 H1B 109.5 . . ?
N1 C1 H1C 109.5 . . ?
H1B C1 H1C 109.5 . . ?
N1 C1 H1D 109.5 . . ?
H1B C1 H1D 109.5 . . ?
H1C C1 H1D 109.5 . . ?
N1 C2 N2 117.2(7) . . ?
N1 C2 Au1 119.9(6) . . ?
N2 C2 Au1 122.9(6) . . ?
N2 C3 H3B 109.5 . . ?
N2 C3 H3C 109.5 . . ?
H3B C3 H3C 109.5 . . ?
N2 C3 H3D 109.5 . . ?
H3B C3 H3D 109.5 . . ?
H3C C3 H3D 109.5 . . ?
N4 C6 H6A 109.5 . . ?
N4 C6 H6B 109.5 . . ?
H6A C6 H6B 109.5 . . ?
N4 C6 H6C 109.5 . . ?
H6A C6 H6C 109.5 . . ?
H6B C6 H6C 109.5 . . ?
N3 C5 N4 117.9(7) . . ?
N3 C5 Au1 119.4(5) . . ?
N4 C5 Au1 122.7(6) . . ?
N3 C4 H4B 109.5 . . ?
N3 C4 H4C 109.5 . . ?
H4B C4 H4C 109.5 . . ?
N3 C4 H4D 109.5 . . ?
H4B C4 H4D 109.5 . . ?
H4C C4 H4D 109.5 . . ?
F4 Sb1 F2 177.6(3) . . ?
F4 Sb1 F3 90.3(5) . . ?
F2 Sb1 F3 88.3(4) . . ?
F4 Sb1 F6 89.3(2) . . ?
F2 Sb1 F6 92.7(3) . . ?
F3 Sb1 F6 88.2(3) . . ?
F4 Sb1 F5 87.2(4) . . ?
F2 Sb1 F5 94.2(4) . . ?
F3 Sb1 F5 177.5(4) . . ?
F6 Sb1 F5 92.4(3) . . ?
F4 Sb1 F1 87.9(2) . . ?
F2 Sb1 F1 90.1(3) . . ?
F3 Sb1 F1 88.4(3) . . ?
F6 Sb1 F1 175.6(2) . . ?
F5 Sb1 F1 90.9(3) . . ?

loop_
_geom_bond_atom_site_label_1
_geom_bond_atom_site_label_2
_geom_bond_distance
_geom_bond_site_symmetry_2
_geom_bond_publ_flag
Au1 C2 2.032(8) . ?
Au1 C5 2.045(7) . ?
Au1 Au1 3.4888(9) 3_656 ?
Au1 Au1 3.5379(9) 3_666 ?
N2 C2 1.344(10) . ?
N2 C3 1.450(10) . ?
N2 H2A 0.8800 . ?
N1 C2 1.320(10) . ?
N1 C1 1.460(10) . ?
N1 H1A 0.8800 . ?
N4 C5 1.328(10) . ?
N4 C6 1.456(11) . ?
N4 H4A 0.8800 . ?
N3 C5 1.328(10) . ?
N3 C4 1.463(9) . ?
N3 H3A 0.8800 . ?
C1 H1B 0.9800 . ?
C1 H1C 0.9800 . ?
C1 H1D 0.9800 . ?
C3 H3B 0.9800 . ?
C3 H3C 0.9800 . ?
C3 H3D 0.9800 . ?
C6 H6A 0.9800 . ?
C6 H6B 0.9800 . ?
C6 H6C 0.9800 . ?
C4 H4B 0.9800 . ?
C4 H4C 0.9800 . ?
C4 H4D 0.9800 . ?
Sb1 F4 1.870(6) . ?
Sb1 F2 1.874(5) . ?
Sb1 F3 1.871(6) . ?
Sb1 F6 1.884(4) . ?
Sb1 F5 1.891(6) . ?
Sb1 F1 1.901(4) . ?

loop_
_geom_hbond_atom_site_label_D
_geom_hbond_atom_site_label_H
_geom_hbond_atom_site_label_A
_geom_hbond_distance_DH
_geom_hbond_distance_HA
_geom_hbond_distance_DA
_geom_hbond_angle_DHA
_geom_hbond_site_symmetry_A
N2 H2A F5 0.88 2.11 2.959(9) 161 2_545
N1 H1A F3 0.88 2.08 2.943(9) 167 2_645
N4 H4A F2 0.88 2.09 2.922(9) 159 3_666
N3 H3A F4 0.88 2.05 2.922(9) 170 2_645
